data_1545270
loop_
_publ_author_name
'Gregory, Georgina L.'
'Hierons, Elizabeth M.'
'Kociok-K\"ohn, Gabriele'
'Sharma, Ram I.'
'Buchard, Antoine'

_publ_section_title
;
 CO2-Driven stereochemical inversion of sugars to create thymidine-based
 polycarbonates by ring-opening polymerisation
;
_journal_issue 10
_journal_name_full 'Polym. Chem.'
_journal_page_first 1714
_journal_paper_doi 10.1039/C7PY00118E
_journal_volume 8
_journal_year 2017
_chemical_absolute_configuration ad
_chemical_formula_moiety 'C18 H22 N2 O7 S'
_chemical_formula_sum 'C18 H22 N2 O7 S'
_chemical_formula_weight 410.43
_space_group_crystal_system monoclinic
_space_group_IT_number 4
_space_group_name_Hall 'P 2yb'
_space_group_name_H-M_alt 'P 1 21 1'
_symmetry_space_group_name_Hall 'P 2yb'
_symmetry_space_group_name_H-M 'P 1 21 1'
_atom_sites_solution_hydrogens mixed
_audit_creation_method SHELXL-2014/7
_audit_update_record
;
2016-12-21 deposited with the CCDC.
2017-02-13 downloaded from the CCDC.
;
_cell_angle_alpha 90
_cell_angle_beta 106.3100(10)
_cell_angle_gamma 90
_cell_formula_units_Z 2
_cell_length_a 6.44190(10)
_cell_length_b 14.7348(2)
_cell_length_c 10.71760(10)
_cell_measurement_reflns_used 10085
_cell_measurement_temperature 150(2)
_cell_measurement_theta_max 72.4000
_cell_measurement_theta_min 4.2920
_cell_volume 976.38(2)
_computing_cell_refinement
;
CrysAlisPro, Agilent Technologies,
Version 1.171.37.33 (release 27-03-2014 CrysAlis171 .NET)
(compiled Mar 27 2014,17:12:48)
;
_computing_data_collection
;
CrysAlisPro, Agilent Technologies,
Version 1.171.37.33 (release 27-03-2014 CrysAlis171 .NET)
(compiled Mar 27 2014,17:12:48)
;
_computing_data_reduction
;
CrysAlisPro, Agilent Technologies,
Version 1.171.37.33 (release 27-03-2014 CrysAlis171 .NET)
(compiled Mar 27 2014,17:12:48)
;
_computing_molecular_graphics 'ORTEP3 for Windows - Farrugia, L. J. J. Appl. Crystallogr. 1997, 30, 565'
_computing_publication_material
;
 'WinGX publication routines, Farrugia, 
 L. J., J. Appl. Crystallogr., 1999, 32, 837-838
;
_computing_structure_refinement
;
 SHELXL-2014/7 (Sheldrick, 2014)
 Sheldrick GM (2008) Acta Crystallogr A64:112--122 and 
 C. B. H\"ubschle, G. M. Sheldrick and B. Dittrich
 ShelXle: a Qt graphical user interface for SHELXL
 J. Appl. Cryst., 44, (2011) 1281-1284.
;
_computing_structure_solution
; 
 SIR97- Altomare A., Burla M.C., Camalli M., Cascarano G.L., Giacovazzo C. , 
 Guagliardi A., Moliterni A.G.G., Polidori G.,Spagna R. 
 (1999) J. Appl. Cryst. 32, 115-119
;
_diffrn_ambient_environment N~2~
_diffrn_ambient_temperature 150(2)
_diffrn_detector 'CCD plate'
_diffrn_detector_area_resol_mean 8.1150
_diffrn_detector_type EosS2
_diffrn_measured_fraction_theta_full 0.999
_diffrn_measured_fraction_theta_max 0.989
_diffrn_measurement_device 'four-circle diffractometer'
_diffrn_measurement_device_type 'SuperNova, Dual, Cu at zero, EosS2'
_diffrn_radiation_monochromator mirror
_diffrn_radiation_probe x-ray
_diffrn_radiation_type CuK\a
_diffrn_radiation_wavelength 1.54184
_diffrn_reflns_av_R_equivalents 0.0372
_diffrn_reflns_av_unetI/netI 0.0299
_diffrn_reflns_Laue_measured_fraction_full 0.999
_diffrn_reflns_Laue_measured_fraction_max 0.989
_diffrn_reflns_limit_h_max 7
_diffrn_reflns_limit_h_min -7
_diffrn_reflns_limit_k_max 17
_diffrn_reflns_limit_k_min -18
_diffrn_reflns_limit_l_max 12
_diffrn_reflns_limit_l_min -12
_diffrn_reflns_number 14552
_diffrn_reflns_point_group_measured_fraction_full 0.983
_diffrn_reflns_point_group_measured_fraction_max 0.965
_diffrn_reflns_theta_full 67.684
_diffrn_reflns_theta_max 72.553
_diffrn_reflns_theta_min 4.298
_diffrn_source 'sealed X-ray tube'
_diffrn_source_type 'SuperNova (Cu) X-ray Source'
_exptl_absorpt_coefficient_mu 1.859
_exptl_absorpt_correction_T_max 1.00000
_exptl_absorpt_correction_T_min 0.52689
_exptl_absorpt_correction_type multi-scan
_exptl_absorpt_process_details
;
CrysAlisPro, Agilent Technologies,
Version 1.171.37.35 (release 13-08-2014 CrysAlis171 .NET)
(compiled Aug 13 2014,18:06:01)
Empirical absorption correction using spherical harmonics,
 implemented in SCALE3 ABSPACK scaling algorithm.
;
_exptl_crystal_colour colourless
_exptl_crystal_density_diffrn 1.396
_exptl_crystal_description block
_exptl_crystal_F_000 432
_exptl_crystal_size_max 0.200
_exptl_crystal_size_mid 0.100
_exptl_crystal_size_min 0.080
_refine_diff_density_max 0.135
_refine_diff_density_min -0.342
_refine_diff_density_rms 0.042
_refine_ls_abs_structure_details
;
 Flack x determined using 1642 quotients [(I+)-(I-)]/[(I+)+(I-)]
 (Parsons, Flack and Wagner, Acta Cryst. B69 (2013) 249-259).
;
_refine_ls_abs_structure_Flack -0.003(8)
_refine_ls_extinction_method none
_refine_ls_goodness_of_fit_ref 1.045
_refine_ls_hydrogen_treatment mixed
_refine_ls_matrix_type full
_refine_ls_number_parameters 260
_refine_ls_number_reflns 3741
_refine_ls_number_restraints 1
_refine_ls_restrained_S_all 1.045
_refine_ls_R_factor_all 0.0293
_refine_ls_R_factor_gt 0.0286
_refine_ls_shift/su_max 0.001
_refine_ls_shift/su_mean 0.000
_refine_ls_structure_factor_coef Fsqd
_refine_ls_weighting_details 'w=1/[\s^2^(Fo^2^)+(0.0462P)^2^+0.0664P] where P=(Fo^2^+2Fc^2^)/3'
_refine_ls_weighting_scheme calc
_refine_ls_wR_factor_gt 0.0736
_refine_ls_wR_factor_ref 0.0742
_reflns_Friedel_coverage 0.876
_reflns_Friedel_fraction_full 0.966
_reflns_Friedel_fraction_max 0.940
_reflns_number_gt 3658
_reflns_number_total 3741
_reflns_threshold_expression 'I > 2\s(I)'
_cod_data_source_file c7py00118e2.cif
_cod_data_source_block s15ab4
_cod_depositor_comments 'Adding full bibliography for 1545270--1545271.cif.'
_cod_original_cell_volume 976.37(2)
_cod_database_code 1545270
_shelx_shelxl_version_number 2014/7
_shelx_space_group_comment
;
The symmetry employed for this shelxl refinement is uniquely defined
by the following loop, which should always be used as a source of
symmetry information in preference to the above space-group names.
They are only intended as comments.
;
_shelx_estimated_absorpt_t_min 0.707
_shelx_estimated_absorpt_t_max 0.866

loop_
_space_group_symop_operation_xyz
'x, y, z'
'-x, y+1/2, -z'

loop_
_atom_site_label
_atom_site_type_symbol
_atom_site_fract_x
_atom_site_fract_y
_atom_site_fract_z
_atom_site_U_iso_or_equiv
_atom_site_adp_type
_atom_site_occupancy
_atom_site_site_symmetry_order
_atom_site_calc_flag
_atom_site_refinement_flags_posn
_atom_site_refinement_flags_adp
S1 S 0.19487(8) 0.45619(4) 0.53476(5) 0.02399(14) Uani 1 1 d . .
O1 O 0.0999(3) 0.46403(13) 0.39811(16) 0.0313(4) Uani 1 1 d . .
O2 O 0.4193(3) 0.43405(12) 0.58531(19) 0.0337(4) Uani 1 1 d . .
O3 O 0.0543(3) 0.37935(11) 0.57555(16) 0.0242(3) Uani 1 1 d . .
N1 N -0.1263(3) 0.13503(13) 0.76734(18) 0.0220(4) Uani 1 1 d . .
N2 N -0.3748(3) 0.02504(13) 0.7892(2) 0.0249(4) Uani 1 1 d . .
O4 O 0.3651(3) 0.26685(12) 0.96384(16) 0.0283(4) Uani 1 1 d . .
H4A H 0.354(5) 0.321(3) 0.988(3) 0.039(9) Uiso 1 1 d . .
O5 O 0.1718(2) 0.18839(11) 0.70705(16) 0.0230(3) Uani 1 1 d . .
O6 O -0.4405(2) 0.11456(12) 0.60790(17) 0.0274(4) Uani 1 1 d . .
O7 O -0.3116(3) -0.06035(13) 0.97324(19) 0.0385(4) Uani 1 1 d . .
C1 C 0.0045(8) 0.7859(2) 0.8191(4) 0.0596(10) Uani 1 1 d . .
H1A H -0.0455 0.8367 0.7592 0.089 Uiso 1 1 calc R U
H1B H 0.1358 0.8036 0.8862 0.089 Uiso 1 1 calc R U
H1C H -0.1085 0.7694 0.8600 0.089 Uiso 1 1 calc R U
C2 C 0.0532(6) 0.70552(19) 0.7447(3) 0.0414(7) Uani 1 1 d . .
C3 C -0.1084(5) 0.6663(2) 0.6450(3) 0.0373(6) Uani 1 1 d . .
H3 H -0.2493 0.6921 0.6213 0.045 Uiso 1 1 calc R U
C4 C -0.0671(4) 0.59041(18) 0.5796(2) 0.0310(5) Uani 1 1 d . .
H4 H -0.1784 0.5642 0.5114 0.037 Uiso 1 1 calc R U
C5 C 0.1392(4) 0.55302(17) 0.6150(2) 0.0255(5) Uani 1 1 d . .
C6 C 0.3035(5) 0.5918(2) 0.7122(3) 0.0409(6) Uani 1 1 d . .
H6 H 0.4451 0.5668 0.7342 0.049 Uiso 1 1 calc R U
C7 C 0.2593(5) 0.6678(2) 0.7773(3) 0.0471(8) Uani 1 1 d . .
H7 H 0.3712 0.6943 0.8448 0.057 Uiso 1 1 calc R U
C8 C 0.1244(3) 0.34785(15) 0.7106(2) 0.0202(4) Uani 1 1 d . .
H8 H 0.1789 0.3989 0.7726 0.024 Uiso 1 1 calc R U
C9 C 0.2921(4) 0.27194(15) 0.7263(2) 0.0222(5) Uani 1 1 d . .
H9 H 0.3680 0.2782 0.6572 0.027 Uiso 1 1 calc R U
C10 C 0.4580(4) 0.27204(17) 0.8584(2) 0.0268(5) Uani 1 1 d . .
H10A H 0.5568 0.2199 0.8633 0.032 Uiso 1 1 calc R U
H10B H 0.5454 0.3282 0.8672 0.032 Uiso 1 1 calc R U
C11 C -0.0687(4) 0.30126(15) 0.7365(2) 0.0234(5) Uani 1 1 d . .
H11A H -0.2058 0.3301 0.6867 0.028 Uiso 1 1 calc R U
H11B H -0.0598 0.3026 0.8302 0.028 Uiso 1 1 calc R U
C12 C -0.0517(4) 0.20436(15) 0.6902(2) 0.0215(4) Uani 1 1 d . .
H12 H -0.1334 0.1985 0.5963 0.026 Uiso 1 1 calc R U
C13 C -0.3217(4) 0.09322(15) 0.7129(2) 0.0221(4) Uani 1 1 d . .
C14 C -0.5804(4) -0.02199(19) 0.7310(3) 0.0387(7) Uani 1 1 d . .
H14A H -0.7003 0.0211 0.7188 0.058 Uiso 1 1 calc R U
H14B H -0.5986 -0.0711 0.7888 0.058 Uiso 1 1 calc R U
H14C H -0.5796 -0.0474 0.6467 0.058 Uiso 1 1 calc R U
C15 C -0.2487(4) -0.00142(16) 0.9107(2) 0.0270(5) Uani 1 1 d . .
C16 C -0.0428(4) 0.04431(17) 0.9588(2) 0.0285(5) Uani 1 1 d . .
C17 C 0.1078(5) 0.0146(2) 1.0856(3) 0.0439(7) Uani 1 1 d . .
H17A H 0.1552 -0.0478 1.0776 0.066 Uiso 1 1 calc R U
H17B H 0.0329 0.0173 1.1534 0.066 Uiso 1 1 calc R U
H17C H 0.2339 0.0549 1.1087 0.066 Uiso 1 1 calc R U
C18 C 0.0077(4) 0.11012(17) 0.8862(2) 0.0265(5) Uani 1 1 d . .
H18 H 0.1419 0.1408 0.9182 0.032 Uiso 1 1 calc R U

loop_
_atom_site_aniso_label
_atom_site_aniso_U_11
_atom_site_aniso_U_22
_atom_site_aniso_U_33
_atom_site_aniso_U_23
_atom_site_aniso_U_13
_atom_site_aniso_U_12
S1 0.0246(2) 0.0219(3) 0.0269(3) 0.0055(2) 0.00969(19) -0.0027(2)
O1 0.0384(8) 0.0304(9) 0.0274(8) 0.0037(7) 0.0131(7) -0.0037(8)
O2 0.0262(8) 0.0311(10) 0.0463(11) 0.0105(8) 0.0142(7) -0.0003(7)
O3 0.0268(7) 0.0213(8) 0.0254(8) 0.0035(6) 0.0087(6) -0.0049(6)
N1 0.0294(9) 0.0163(9) 0.0226(9) 0.0000(7) 0.0112(8) -0.0031(7)
N2 0.0263(9) 0.0173(9) 0.0333(10) 0.0005(8) 0.0121(8) -0.0029(7)
O4 0.0388(9) 0.0206(9) 0.0277(9) -0.0029(7) 0.0130(7) -0.0005(7)
O5 0.0250(7) 0.0167(7) 0.0307(8) -0.0014(6) 0.0135(6) 0.0002(6)
O6 0.0245(7) 0.0252(8) 0.0328(9) 0.0047(7) 0.0087(7) 0.0023(6)
O7 0.0519(11) 0.0266(11) 0.0404(10) 0.0081(8) 0.0184(9) -0.0095(8)
C1 0.102(3) 0.0329(18) 0.0465(19) -0.0070(14) 0.024(2) -0.0006(18)
C2 0.0655(19) 0.0253(14) 0.0339(14) 0.0010(11) 0.0146(13) -0.0020(13)
C3 0.0475(15) 0.0336(14) 0.0308(13) 0.0051(10) 0.0109(11) 0.0098(12)
C4 0.0338(12) 0.0315(13) 0.0241(11) 0.0018(9) 0.0025(10) 0.0033(10)
C5 0.0296(11) 0.0216(10) 0.0247(12) 0.0054(9) 0.0065(9) -0.0022(9)
C6 0.0343(13) 0.0331(15) 0.0487(17) -0.0024(13) 0.0009(12) -0.0061(12)
C7 0.0506(17) 0.0355(16) 0.0474(17) -0.0119(13) 0.0010(14) -0.0129(13)
C8 0.0233(9) 0.0166(10) 0.0226(10) 0.0018(8) 0.0094(8) 0.0005(8)
C9 0.0248(10) 0.0171(11) 0.0287(12) 0.0000(9) 0.0140(9) -0.0001(9)
C10 0.0246(11) 0.0245(12) 0.0330(13) -0.0017(9) 0.0113(10) 0.0030(9)
C11 0.0260(10) 0.0177(10) 0.0300(12) 0.0023(8) 0.0135(9) 0.0006(9)
C12 0.0247(11) 0.0182(10) 0.0242(11) 0.0030(8) 0.0112(9) -0.0001(8)
C13 0.0251(10) 0.0163(10) 0.0286(12) -0.0004(8) 0.0140(9) 0.0040(8)
C14 0.0304(12) 0.0324(16) 0.0517(17) 0.0110(11) 0.0090(12) -0.0095(10)
C15 0.0388(12) 0.0169(11) 0.0297(12) 0.0003(9) 0.0168(11) -0.0002(10)
C16 0.0386(13) 0.0232(12) 0.0244(12) 0.0013(9) 0.0103(10) -0.0033(10)
C17 0.0540(17) 0.0421(17) 0.0306(14) 0.0111(12) 0.0036(13) -0.0109(14)
C18 0.0323(11) 0.0247(11) 0.0224(11) -0.0026(9) 0.0077(9) -0.0054(9)

loop_
_atom_type_symbol
_atom_type_description
_atom_type_scat_dispersion_real
_atom_type_scat_dispersion_imag
_atom_type_scat_source
C C 0.0181 0.0091 'International Tables Vol C Tables 4.2.6.8 and 6.1.1.4'
H H 0.0000 0.0000 'International Tables Vol C Tables 4.2.6.8 and 6.1.1.4'
N N 0.0311 0.0180 'International Tables Vol C Tables 4.2.6.8 and 6.1.1.4'
O O 0.0492 0.0322 'International Tables Vol C Tables 4.2.6.8 and 6.1.1.4'
S S 0.3331 0.5567 'International Tables Vol C Tables 4.2.6.8 and 6.1.1.4'

loop_
_geom_angle_atom_site_label_1
_geom_angle_atom_site_label_2
_geom_angle_atom_site_label_3
_geom_angle
O1 S1 O2 120.27(11)
O1 S1 O3 103.16(10)
O2 S1 O3 109.09(10)
O1 S1 C5 110.51(12)
O2 S1 C5 108.87(12)
O3 S1 C5 103.56(10)
C8 O3 S1 117.19(13)
C18 N1 C13 122.42(19)
C18 N1 C12 119.05(19)
C13 N1 C12 118.37(18)
C15 N2 C13 125.3(2)
C15 N2 C14 119.2(2)
C13 N2 C14 115.5(2)
C10 O4 H4A 107(2)
C12 O5 C9 111.26(16)
C2 C1 H1A 109.5
C2 C1 H1B 109.5
H1A C1 H1B 109.5
C2 C1 H1C 109.5
H1A C1 H1C 109.5
H1B C1 H1C 109.5
C7 C2 C3 118.9(3)
C7 C2 C1 120.4(3)
C3 C2 C1 120.7(3)
C4 C3 C2 121.0(3)
C4 C3 H3 119.5
C2 C3 H3 119.5
C3 C4 C5 119.1(3)
C3 C4 H4 120.4
C5 C4 H4 120.4
C6 C5 C4 120.9(3)
C6 C5 S1 119.1(2)
C4 C5 S1 120.0(2)
C5 C6 C7 119.3(3)
C5 C6 H6 120.4
C7 C6 H6 120.4
C2 C7 C6 120.8(3)
C2 C7 H7 119.6
C6 C7 H7 119.6
O3 C8 C11 106.50(17)
O3 C8 C9 110.66(17)
C11 C8 C9 103.84(18)
O3 C8 H8 111.8
C11 C8 H8 111.8
C9 C8 H8 111.8
O5 C9 C10 110.20(19)
O5 C9 C8 105.94(17)
C10 C9 C8 113.15(18)
O5 C9 H9 109.2
C10 C9 H9 109.2
C8 C9 H9 109.2
O4 C10 C9 113.47(19)
O4 C10 H10A 108.9
C9 C10 H10A 108.9
O4 C10 H10B 108.9
C9 C10 H10B 108.9
H10A C10 H10B 107.7
C8 C11 C12 103.08(17)
C8 C11 H11A 111.1
C12 C11 H11A 111.1
C8 C11 H11B 111.1
C12 C11 H11B 111.1
H11A C11 H11B 109.1
O5 C12 N1 106.98(17)
O5 C12 C11 106.08(18)
N1 C12 C11 113.60(18)
O5 C12 H12 110.0
N1 C12 H12 110.0
C11 C12 H12 110.0
O6 C13 N1 122.8(2)
O6 C13 N2 122.4(2)
N1 C13 N2 114.8(2)
N2 C14 H14A 109.5
N2 C14 H14B 109.5
H14A C14 H14B 109.5
N2 C14 H14C 109.5
H14A C14 H14C 109.5
H14B C14 H14C 109.5
O7 C15 N2 121.0(2)
O7 C15 C16 122.9(2)
N2 C15 C16 116.2(2)
C18 C16 C15 118.5(2)
C18 C16 C17 122.5(2)
C15 C16 C17 118.9(2)
C16 C17 H17A 109.5
C16 C17 H17B 109.5
H17A C17 H17B 109.5
C16 C17 H17C 109.5
H17A C17 H17C 109.5
H17B C17 H17C 109.5
C16 C18 N1 122.7(2)
C16 C18 H18 118.6
N1 C18 H18 118.6

loop_
_geom_bond_atom_site_label_1
_geom_bond_atom_site_label_2
_geom_bond_distance
S1 O1 1.4246(17)
S1 O2 1.4318(18)
S1 O3 1.5859(16)
S1 C5 1.754(3)
O3 C8 1.465(3)
N1 C18 1.373(3)
N1 C13 1.376(3)
N1 C12 1.477(3)
N2 C15 1.384(3)
N2 C13 1.397(3)
N2 C14 1.470(3)
O4 C10 1.422(3)
O4 H4A 0.85(4)
O5 C12 1.419(3)
O5 C9 1.438(3)
O6 C13 1.211(3)
O7 C15 1.233(3)
C1 C2 1.508(4)
C1 H1A 0.9800
C1 H1B 0.9800
C1 H1C 0.9800
C2 C7 1.390(5)
C2 C3 1.391(4)
C3 C4 1.385(4)
C3 H3 0.9500
C4 C5 1.389(4)
C4 H4 0.9500
C5 C6 1.383(4)
C6 C7 1.391(4)
C6 H6 0.9500
C7 H7 0.9500
C8 C11 1.514(3)
C8 C9 1.531(3)
C8 H8 1.0000
C9 C10 1.515(3)
C9 H9 1.0000
C10 H10A 0.9900
C10 H10B 0.9900
C11 C12 1.526(3)
C11 H11A 0.9900
C11 H11B 0.9900
C12 H12 1.0000
C14 H14A 0.9800
C14 H14B 0.9800
C14 H14C 0.9800
C15 C16 1.447(3)
C16 C18 1.340(3)
C16 C17 1.496(4)
C17 H17A 0.9800
C17 H17B 0.9800
C17 H17C 0.9800
C18 H18 0.9500

loop_
_geom_hbond_atom_site_label_D
_geom_hbond_atom_site_label_H
_geom_hbond_atom_site_label_A
_geom_hbond_distance_DH
_geom_hbond_distance_HA
_geom_hbond_distance_DA
_geom_hbond_angle_DHA
_geom_hbond_site_symmetry_A
O4 H4A O7 0.85(4) 1.83(4) 2.681(3) 175(3) 2_557

loop_
_geom_torsion_atom_site_label_1
_geom_torsion_atom_site_label_2
_geom_torsion_atom_site_label_3
_geom_torsion_atom_site_label_4
_geom_torsion
O1 S1 O3 C8 174.01(15)
O2 S1 O3 C8 45.06(18)
C5 S1 O3 C8 -70.75(17)
C7 C2 C3 C4 0.8(4)
C1 C2 C3 C4 -177.5(3)
C2 C3 C4 C5 0.2(4)
C3 C4 C5 C6 -1.4(4)
C3 C4 C5 S1 179.4(2)
O1 S1 C5 C6 -135.8(2)
O2 S1 C5 C6 -1.7(2)
O3 S1 C5 C6 114.3(2)
O1 S1 C5 C4 43.3(2)
O2 S1 C5 C4 177.49(19)
O3 S1 C5 C4 -66.5(2)
C4 C5 C6 C7 1.7(4)
S1 C5 C6 C7 -179.1(2)
C3 C2 C7 C6 -0.5(5)
C1 C2 C7 C6 177.7(3)
C5 C6 C7 C2 -0.7(5)
S1 O3 C8 C11 161.13(14)
S1 O3 C8 C9 -86.64(19)
C12 O5 C9 C10 118.54(19)
C12 O5 C9 C8 -4.2(2)
O3 C8 C9 O5 -91.8(2)
C11 C8 C9 O5 22.1(2)
O3 C8 C9 C10 147.36(18)
C11 C8 C9 C10 -98.7(2)
O5 C9 C10 O4 -62.3(2)
C8 C9 C10 O4 56.1(3)
O3 C8 C11 C12 86.4(2)
C9 C8 C11 C12 -30.5(2)
C9 O5 C12 N1 -137.06(18)
C9 O5 C12 C11 -15.5(2)
C18 N1 C12 O5 38.4(3)
C13 N1 C12 O5 -137.02(19)
C18 N1 C12 C11 -78.3(3)
C13 N1 C12 C11 106.3(2)
C8 C11 C12 O5 28.7(2)
C8 C11 C12 N1 145.95(18)
C18 N1 C13 O6 -179.7(2)
C12 N1 C13 O6 -4.5(3)
C18 N1 C13 N2 1.4(3)
C12 N1 C13 N2 176.59(18)
C15 N2 C13 O6 -178.7(2)
C14 N2 C13 O6 2.6(3)
C15 N2 C13 N1 0.3(3)
C14 N2 C13 N1 -178.5(2)
C13 N2 C15 O7 177.5(2)
C14 N2 C15 O7 -3.8(4)
C13 N2 C15 C16 -2.1(3)
C14 N2 C15 C16 176.6(2)
O7 C15 C16 C18 -177.3(2)
N2 C15 C16 C18 2.3(3)
O7 C15 C16 C17 4.5(4)
N2 C15 C16 C17 -175.9(2)
C15 C16 C18 N1 -0.9(4)
C17 C16 C18 N1 177.3(3)
C13 N1 C18 C16 -1.0(4)
C12 N1 C18 C16 -176.2(2)
